data_2021457
loop_
_publ_author_name
'Chen, Ning-Ning'
'Ni, Jian-Ning'
'Wang, Jun'
'Tao, Jian-Qing'

_publ_section_title
;
 A new two-dimensional Zn^II^ coordination polymer based on
 1,3-bis(2-methyl-1<i>H</i>-imidazol-1-yl)benzene and
 5-nitrobenzene-1,3-dicarboxylic acid: synthesis, crystal structure and
 physical properties
;
_journal_coeditor_code QS3078
_journal_issue 2
_journal_name_full 'Acta Crystallographica Section C'
_journal_page_first 196
_journal_page_last 199
_journal_paper_doi 10.1107/S2053229619000986
_journal_volume 75
_journal_year 2019
_chemical_formula_iupac '[Zn (C8 H3 N1 O6) (C14 H14 N4)]'
_chemical_formula_moiety 'C22 H17 N5 O6 Zn'
_chemical_formula_sum 'C22 H17 N5 O6 Zn'
_chemical_formula_weight 512.80
_chemical_name_systematic
Poly[[\m-1,3-bis(2-methyl-1<i>H</i>-imidazol-1-yl)benzene](\m-5-nitrobenzene-1,3-dicarboxylato)zinc(II)]
_space_group_crystal_system monoclinic
_space_group_IT_number 14
_space_group_name_Hall '-P 2ybc'
_space_group_name_H-M_alt 'P 1 21/c 1'
_symmetry_space_group_name_Hall '-P 2ybc'
_symmetry_space_group_name_H-M 'P 1 21/c 1'
_atom_sites_solution_hydrogens geom
_audit_creation_method SHELXL-2014
_cell_angle_alpha 90
_cell_angle_beta 110.912(5)
_cell_angle_gamma 90
_cell_formula_units_Z 4
_cell_length_a 12.568(6)
_cell_length_b 13.324(7)
_cell_length_c 14.207(7)
_cell_measurement_reflns_used 9121
_cell_measurement_temperature 296(2)
_cell_measurement_theta_max 27.55
_cell_measurement_theta_min 2.73
_cell_volume 2222.3(19)
_computing_cell_refinement
;
SMART (Bruker, 2001)
;
_computing_data_collection
;
SMART (Bruker, 2001)
;
_computing_data_reduction
;
SAINT-Plus (Bruker, 2009)
;
_computing_molecular_graphics
;
DIAMOND (Brandenburg, 2010)
;
_computing_publication_material
;
publCIF (Westrip, 2010)
;
_computing_structure_refinement
;
SHELXL2014 (Sheldrick, 2015b)
;
_computing_structure_solution
;
SHELXT (Sheldrick, 2015a)
;
_diffrn_ambient_temperature 296(2)
_diffrn_measured_fraction_theta_full 0.998
_diffrn_measured_fraction_theta_max 0.998
_diffrn_measurement_device_type 'Bruker SMART CCD area detector'
_diffrn_measurement_method 'phi and omega scans'
_diffrn_radiation_type MoK\a
_diffrn_radiation_wavelength 0.71073
_diffrn_reflns_av_R_equivalents 0.0188
_diffrn_reflns_av_unetI/netI 0.0128
_diffrn_reflns_limit_h_max 15
_diffrn_reflns_limit_h_min -15
_diffrn_reflns_limit_k_max 16
_diffrn_reflns_limit_k_min -16
_diffrn_reflns_limit_l_max 17
_diffrn_reflns_limit_l_min -17
_diffrn_reflns_number 22595
_diffrn_reflns_theta_full 25.242
_diffrn_reflns_theta_max 25.998
_diffrn_reflns_theta_min 2.166
_diffrn_source 'x-ray tube'
_exptl_absorpt_coefficient_mu 1.155
_exptl_absorpt_correction_T_max 0.822
_exptl_absorpt_correction_T_min 0.785
_exptl_absorpt_correction_type multi-scan
_exptl_absorpt_process_details
;
(SADABS; Bruker, 2008)
;
_exptl_crystal_colour colorless
_exptl_crystal_density_diffrn 1.533
_exptl_crystal_description block
_exptl_crystal_F_000 1048
_exptl_crystal_size_max 0.210
_exptl_crystal_size_mid 0.190
_exptl_crystal_size_min 0.170
_refine_diff_density_max 0.768
_refine_diff_density_min -0.247
_refine_ls_extinction_method none
_refine_ls_goodness_of_fit_ref 1.066
_refine_ls_hydrogen_treatment constr
_refine_ls_matrix_type full
_refine_ls_number_parameters 309
_refine_ls_number_reflns 4359
_refine_ls_number_restraints 0
_refine_ls_restrained_S_all 1.066
_refine_ls_R_factor_all 0.0292
_refine_ls_R_factor_gt 0.0265
_refine_ls_shift/su_max 0.001
_refine_ls_shift/su_mean 0.000
_refine_ls_structure_factor_coef Fsqd
_refine_ls_weighting_details 'w=1/[\s^2^(Fo^2^)+(0.0402P)^2^+1.0538P] where P=(Fo^2^+2Fc^2^)/3'
_refine_ls_weighting_scheme calc
_refine_ls_wR_factor_gt 0.0736
_refine_ls_wR_factor_ref 0.0751
_reflns_number_gt 4022
_reflns_number_total 4359
_reflns_threshold_expression 'I > 2\s(I)'
_cod_data_source_file qs3078sup1.cif
_cod_data_source_block I
_cod_depositor_comments 'Adding full bibliography for 2021457.cif.'
_cod_database_code 2021457
_cod_database_fobs_code 2021457
_shelx_space_group_comment
;
The symmetry employed for this shelxl refinement is uniquely defined
by the following loop, which should always be used as a source of
symmetry information in preference to the above space-group names.
They are only intended as comments.
;
_shelx_estimated_absorpt_t_min 0.793
_shelx_estimated_absorpt_t_max 0.828
_shelxl_version_number 2.014

loop_
_space_group_symop_operation_xyz
'x, y, z'
'-x, y+1/2, -z+1/2'
'-x, -y, -z'
'x, -y-1/2, z-1/2'

loop_
_atom_site_type_symbol
_atom_site_label
_atom_site_fract_x
_atom_site_fract_y
_atom_site_fract_z
_atom_site_U_iso_or_equiv
_atom_site_adp_type
_atom_site_calc_flag
_atom_site_occupancy
C C22 1.13159(19) -0.11355(16) 0.7143(2) 0.0572(6) Uani d 1
H H22A 1.2090 -0.1085 0.7175 0.086 Uiso calc 1
H H22B 1.1292 -0.1060 0.7807 0.086 Uiso calc 1
H H22C 1.0868 -0.0617 0.6713 0.086 Uiso calc 1
C C21 1.08495(15) -0.21308(12) 0.67325(14) 0.0346(4) Uani d 1
N N4 1.14047(12) -0.28589(10) 0.64756(12) 0.0354(3) Uani d 1
C C20 1.06470(17) -0.36404(15) 0.6134(2) 0.0540(6) Uani d 1
H H20 1.0811 -0.4254 0.5904 0.065 Uiso calc 1
C C19 0.96355(19) -0.33822(16) 0.6184(2) 0.0613(7) Uani d 1
H H19 0.8979 -0.3772 0.5996 0.074 Uiso calc 1
N N3 0.97671(13) -0.24200(12) 0.65710(14) 0.0404(4) Uani d 1
C C17 0.89046(15) -0.17656(13) 0.66832(15) 0.0383(4) Uani d 1
C C16 0.87098(18) -0.17327(15) 0.75749(16) 0.0466(5) Uani d 1
H H16 0.9100 -0.2160 0.8103 0.056 Uiso calc 1
C C15 0.79188(19) -0.10500(16) 0.76769(16) 0.0495(5) Uani d 1
H H15 0.7768 -0.1033 0.8272 0.059 Uiso calc 1
Zn Zn1 0.69472(2) 0.27715(2) 0.34318(2) 0.02960(8) Uani d 1
O O1 0.63764(11) 0.40797(9) 0.36525(10) 0.0387(3) Uani d 1
O O2 0.76641(15) 0.39284(13) 0.51902(12) 0.0633(5) Uani d 1
O O3 0.39155(12) 0.70809(9) 0.28248(9) 0.0397(3) Uani d 1
O O4 0.42046(13) 0.83278(9) 0.39240(11) 0.0471(3) Uani d 1
O O6 0.74405(17) 0.61513(14) 0.78460(11) 0.0703(5) Uani d 1
O O5 0.61084(16) 0.72622(13) 0.75137(12) 0.0616(4) Uani d 1
N N1 0.67650(12) 0.15549(11) 0.42241(11) 0.0334(3) Uani d 1
N N2 0.70400(13) 0.02398(11) 0.52039(11) 0.0360(3) Uani d 1
N N5 0.66318(15) 0.66121(13) 0.72578(12) 0.0442(4) Uani d 1
C C1 0.68582(15) 0.43617(13) 0.45671(14) 0.0355(4) Uani d 1
C C18 0.83326(16) -0.11390(14) 0.58925(15) 0.0388(4) Uani d 1
H H18 0.8454 -0.1182 0.5285 0.047 Uiso calc 1
C C2 0.43737(14) 0.74757(13) 0.36904(12) 0.0297(3) Uani d 1
C C5 0.51988(13) 0.67903(12) 0.44649(12) 0.0284(3) Uani d 1
C C3 0.63867(14) 0.53008(12) 0.48752(13) 0.0299(3) Uani d 1
C C4 0.56069(14) 0.59160(12) 0.41710(12) 0.0292(3) Uani d 1
H H4 0.5353 0.5742 0.3493 0.035 Uiso calc 1
C C8 0.67298(14) 0.55369(13) 0.58900(13) 0.0324(3) Uani d 1
H H8 0.7243 0.5129 0.6372 0.039 Uiso calc 1
C C6 0.55464(15) 0.70326(12) 0.54799(13) 0.0318(3) Uani d 1
H H6 0.5284 0.7612 0.5691 0.038 Uiso calc 1
C C11 0.74495(15) 0.11483(13) 0.50702(14) 0.0353(4) Uani d 1
C C13 0.75728(15) -0.04436(13) 0.60172(14) 0.0359(4) Uani d 1
C C9 0.58795(15) 0.08804(14) 0.38118(14) 0.0378(4) Uani d 1
H H9 0.5269 0.0978 0.3212 0.045 Uiso calc 1
C C10 0.60323(16) 0.00658(14) 0.44041(14) 0.0396(4) Uani d 1
H H10 0.5563 -0.0494 0.4300 0.047 Uiso calc 1
C C14 0.73531(17) -0.03944(14) 0.68993(15) 0.0426(4) Uani d 1
H H14 0.6835 0.0070 0.6973 0.051 Uiso calc 1
C C7 0.62931(14) 0.63912(13) 0.61724(12) 0.0325(3) Uani d 1
C C12 0.85115(18) 0.16005(16) 0.57886(17) 0.0535(5) Uani d 1
H H12A 0.9161 0.1284 0.5709 0.080 Uiso calc 1
H H12B 0.8537 0.1503 0.6466 0.080 Uiso calc 1
H H12C 0.8522 0.2306 0.5655 0.080 Uiso calc 1

loop_
_atom_site_aniso_label
_atom_site_aniso_U_11
_atom_site_aniso_U_22
_atom_site_aniso_U_33
_atom_site_aniso_U_12
_atom_site_aniso_U_13
_atom_site_aniso_U_23
C22 0.0445(11) 0.0418(11) 0.0854(17) -0.0048(9) 0.0233(11) -0.0264(11)
C21 0.0314(9) 0.0307(8) 0.0412(9) 0.0021(7) 0.0124(7) -0.0016(7)
N4 0.0298(7) 0.0294(7) 0.0467(9) 0.0011(6) 0.0133(6) -0.0050(6)
C20 0.0398(10) 0.0302(9) 0.0921(17) -0.0024(8) 0.0237(11) -0.0163(10)
C19 0.0385(11) 0.0332(10) 0.114(2) -0.0060(8) 0.0288(12) -0.0119(11)
N3 0.0312(8) 0.0298(7) 0.0618(10) 0.0046(6) 0.0184(7) 0.0020(7)
C17 0.0311(9) 0.0309(9) 0.0559(11) 0.0052(7) 0.0191(8) 0.0049(8)
C16 0.0467(11) 0.0423(10) 0.0508(11) 0.0085(8) 0.0173(9) 0.0137(9)
C15 0.0589(12) 0.0517(12) 0.0466(11) 0.0100(10) 0.0296(10) 0.0080(9)
Zn1 0.02918(12) 0.02538(11) 0.03324(12) 0.00164(7) 0.00989(8) -0.00228(7)
O1 0.0460(7) 0.0300(6) 0.0417(7) 0.0074(5) 0.0175(6) -0.0040(5)
O2 0.0710(10) 0.0612(10) 0.0491(8) 0.0392(8) 0.0110(8) -0.0005(7)
O3 0.0449(7) 0.0341(6) 0.0337(7) 0.0067(5) 0.0063(6) 0.0020(5)
O4 0.0597(9) 0.0300(6) 0.0475(8) 0.0134(6) 0.0143(7) -0.0002(6)
O6 0.0894(13) 0.0677(11) 0.0355(8) 0.0249(10) 0.0000(8) -0.0005(7)
O5 0.0766(11) 0.0679(11) 0.0426(8) 0.0131(8) 0.0240(8) -0.0136(7)
N1 0.0344(7) 0.0315(7) 0.0337(7) 0.0001(6) 0.0113(6) 0.0014(6)
N2 0.0353(8) 0.0308(7) 0.0419(8) 0.0045(6) 0.0136(6) 0.0030(6)
N5 0.0541(10) 0.0433(9) 0.0332(8) 0.0005(8) 0.0132(7) -0.0043(7)
C1 0.0395(9) 0.0306(8) 0.0409(10) 0.0073(7) 0.0196(8) 0.0030(7)
C18 0.0399(9) 0.0354(9) 0.0459(10) 0.0055(8) 0.0211(8) 0.0037(8)
C2 0.0289(8) 0.0282(8) 0.0336(8) 0.0013(6) 0.0130(7) 0.0024(7)
C5 0.0272(8) 0.0255(7) 0.0340(8) 0.0004(6) 0.0126(7) 0.0005(6)
C3 0.0296(8) 0.0272(8) 0.0351(8) 0.0023(6) 0.0141(7) 0.0004(6)
C4 0.0318(8) 0.0278(8) 0.0292(8) 0.0010(6) 0.0122(6) -0.0009(6)
C8 0.0312(8) 0.0315(8) 0.0335(9) 0.0045(7) 0.0102(7) 0.0035(7)
C6 0.0341(9) 0.0268(8) 0.0364(9) 0.0019(7) 0.0147(7) -0.0035(7)
C11 0.0341(9) 0.0312(8) 0.0395(9) 0.0033(7) 0.0120(7) 0.0009(7)
C13 0.0352(9) 0.0299(8) 0.0427(10) 0.0051(7) 0.0140(7) 0.0046(7)
C9 0.0355(9) 0.0407(10) 0.0345(9) -0.0032(7) 0.0093(7) -0.0013(7)
C10 0.0379(9) 0.0355(9) 0.0452(10) -0.0039(7) 0.0146(8) -0.0028(8)
C14 0.0429(10) 0.0383(10) 0.0519(11) 0.0096(8) 0.0235(9) 0.0026(8)
C7 0.0353(9) 0.0331(8) 0.0296(8) -0.0024(7) 0.0121(7) -0.0031(7)
C12 0.0476(12) 0.0448(11) 0.0528(12) -0.0063(9) -0.0007(9) 0.0068(9)

loop_
_atom_type_symbol
_atom_type_description
_atom_type_scat_dispersion_real
_atom_type_scat_dispersion_imag
_atom_type_scat_source
C C 0.0033 0.0016 'International Tables Vol C Tables 4.2.6.8 and 6.1.1.4'
H H 0.0000 0.0000 'International Tables Vol C Tables 4.2.6.8 and 6.1.1.4'
N N 0.0061 0.0033 'International Tables Vol C Tables 4.2.6.8 and 6.1.1.4'
O O 0.0106 0.0060 'International Tables Vol C Tables 4.2.6.8 and 6.1.1.4'
Zn Zn 0.2839 1.4301 'International Tables Vol C Tables 4.2.6.8 and 6.1.1.4'

loop_
_geom_angle_atom_site_label_1
_geom_angle_atom_site_label_2
_geom_angle_atom_site_label_3
_geom_angle_site_symmetry_1
_geom_angle_site_symmetry_3
_geom_angle
C21 C22 H22A . . 109.5
C21 C22 H22B . . 109.5
H22A C22 H22B . . 109.5
C21 C22 H22C . . 109.5
H22A C22 H22C . . 109.5
H22B C22 H22C . . 109.5
N4 C21 N3 . . 110.04(15)
N4 C21 C22 . . 126.32(17)
N3 C21 C22 . . 123.65(16)
C21 N4 C20 . . 106.60(15)
C21 N4 Zn1 . 3_756 124.56(12)
C20 N4 Zn1 . 3_756 128.83(12)
C19 C20 N4 . . 109.65(18)
C19 C20 H20 . . 125.2
N4 C20 H20 . . 125.2
C20 C19 N3 . . 106.12(18)
C20 C19 H19 . . 126.9
N3 C19 H19 . . 126.9
C21 N3 C19 . . 107.59(16)
C21 N3 C17 . . 123.96(16)
C19 N3 C17 . . 128.06(16)
C16 C17 C18 . . 121.29(17)
C16 C17 N3 . . 120.60(17)
C18 C17 N3 . . 118.01(17)
C17 C16 C15 . . 119.04(18)
C17 C16 H16 . . 120.5
C15 C16 H16 . . 120.5
C14 C15 C16 . . 120.66(19)
C14 C15 H15 . . 119.7
C16 C15 H15 . . 119.7
O1 Zn1 O3 . 2_645 116.79(6)
O1 Zn1 N4 . 3_756 111.28(6)
O3 Zn1 N4 2_645 3_756 107.83(6)
O1 Zn1 N1 . . 120.17(6)
O3 Zn1 N1 2_645 . 89.71(7)
N4 Zn1 N1 3_756 . 108.89(6)
C1 O1 Zn1 . . 110.96(11)
C2 O3 Zn1 . 2_655 126.90(12)
C11 N1 C9 . . 106.42(15)
C11 N1 Zn1 . . 131.79(12)
C9 N1 Zn1 . . 120.99(12)
C11 N2 C10 . . 108.43(15)
C11 N2 C13 . . 126.02(15)
C10 N2 C13 . . 125.52(15)
O5 N5 O6 . . 123.86(17)
O5 N5 C7 . . 117.93(16)
O6 N5 C7 . . 118.19(16)
O2 C1 O1 . . 124.40(16)
O2 C1 C3 . . 119.22(17)
O1 C1 C3 . . 116.38(15)
C17 C18 C13 . . 118.91(17)
C17 C18 H18 . . 120.5
C13 C18 H18 . . 120.5
O4 C2 O3 . . 125.76(16)
O4 C2 C5 . . 120.11(15)
O3 C2 C5 . . 114.13(15)
C6 C5 C4 . . 119.49(15)
C6 C5 C2 . . 119.58(14)
C4 C5 C2 . . 120.94(15)
C8 C3 C4 . . 119.51(15)
C8 C3 C1 . . 118.67(15)
C4 C3 C1 . . 121.81(15)
C3 C4 C5 . . 121.11(15)
C3 C4 H4 . . 119.4
C5 C4 H4 . . 119.4
C7 C8 C3 . . 118.69(15)
C7 C8 H8 . . 120.7
C3 C8 H8 . . 120.7
C7 C6 C5 . . 118.47(15)
C7 C6 H6 . . 120.8
C5 C6 H6 . . 120.8
N1 C11 N2 . . 109.74(16)
N1 C11 C12 . . 126.32(17)
N2 C11 C12 . . 123.94(16)
C14 C13 C18 . . 121.25(17)
C14 C13 N2 . . 120.98(16)
C18 C13 N2 . . 117.76(16)
C10 C9 N1 . . 110.18(16)
C10 C9 H9 . . 124.9
N1 C9 H9 . . 124.9
C9 C10 N2 . . 105.23(16)
C9 C10 H10 . . 127.4
N2 C10 H10 . . 127.4
C13 C14 C15 . . 118.80(17)
C13 C14 H14 . . 120.6
C15 C14 H14 . . 120.6
C8 C7 C6 . . 122.67(15)
C8 C7 N5 . . 118.08(15)
C6 C7 N5 . . 119.25(15)
C11 C12 H12A . . 109.5
C11 C12 H12B . . 109.5
H12A C12 H12B . . 109.5
C11 C12 H12C . . 109.5
H12A C12 H12C . . 109.5
H12B C12 H12C . . 109.5

loop_
_geom_bond_atom_site_label_1
_geom_bond_atom_site_label_2
_geom_bond_site_symmetry_2
_geom_bond_distance
C22 C21 . 1.483(3)
C22 H22A . 0.9600
C22 H22B . 0.9600
C22 H22C . 0.9600
C21 N4 . 1.320(2)
C21 N3 . 1.352(2)
N4 C20 . 1.377(2)
N4 Zn1 3_756 2.0315(18)
C20 C19 . 1.343(3)
C20 H20 . 0.9300
C19 N3 . 1.381(3)
C19 H19 . 0.9300
N3 C17 . 1.444(2)
C17 C16 . 1.374(3)
C17 C18 . 1.378(3)
C16 C15 . 1.393(3)
C16 H16 . 0.9300
C15 C14 . 1.389(3)
C15 H15 . 0.9300
Zn1 O1 . 1.9524(14)
Zn1 O3 2_645 1.9563(14)
Zn1 N4 3_756 2.0315(18)
Zn1 N1 . 2.0326(16)
O1 C1 . 1.279(2)
O2 C1 . 1.226(2)
O3 C2 . 1.271(2)
O3 Zn1 2_655 1.9563(14)
O4 C2 . 1.223(2)
O6 N5 . 1.226(2)
O5 N5 . 1.219(2)
N1 C11 . 1.319(2)
N1 C9 . 1.387(2)
N2 C11 . 1.355(2)
N2 C10 . 1.386(2)
N2 C13 . 1.435(2)
N5 C7 . 1.476(2)
C1 C3 . 1.514(2)
C18 C13 . 1.387(2)
C18 H18 . 0.9300
C2 C5 . 1.518(2)
C5 C6 . 1.387(2)
C5 C4 . 1.395(2)
C3 C8 . 1.385(2)
C3 C4 . 1.390(2)
C4 H4 . 0.9300
C8 C7 . 1.384(2)
C8 H8 . 0.9300
C6 C7 . 1.386(2)
C6 H6 . 0.9300
C11 C12 . 1.488(3)
C13 C14 . 1.378(3)
C9 C10 . 1.344(3)
C9 H9 . 0.9300
C10 H10 . 0.9300
C14 H14 . 0.9300
C12 H12A . 0.9600
C12 H12B . 0.9600
C12 H12C . 0.9600

loop_
_geom_hbond_atom_site_label_D
_geom_hbond_atom_site_label_H
_geom_hbond_atom_site_label_A
_geom_hbond_site_symmetry_A
_geom_hbond_distance_DH
_geom_hbond_distance_HA
_geom_hbond_distance_DA
_geom_hbond_angle_DHA
C12 H12C O2 . 0.96 2.40 3.291(3) 154.1
C9 H9 O3 2_645 0.93 2.54 2.908(2) 103.8
C10 H10 O4 1_545 0.93 2.24 3.160(3) 170.8
C22 H22A O3 4_666 0.96 2.52 3.308(3) 138.9

loop_
_geom_torsion_atom_site_label_1
_geom_torsion_atom_site_label_2
_geom_torsion_atom_site_label_3
_geom_torsion_atom_site_label_4
_geom_torsion_site_symmetry_1
_geom_torsion_site_symmetry_4
_geom_torsion
N3 C21 N4 C20 . . 0.2(2)
C22 C21 N4 C20 . . 180.0(2)
N3 C21 N4 Zn1 . 3_756 179.29(13)
C22 C21 N4 Zn1 . 3_756 -0.9(3)
C21 N4 C20 C19 . . 0.1(3)
Zn1 N4 C20 C19 3_756 . -178.92(17)
N4 C20 C19 N3 . . -0.4(3)
N4 C21 N3 C19 . . -0.4(2)
C22 C21 N3 C19 . . 179.8(2)
N4 C21 N3 C17 . . -173.85(17)
C22 C21 N3 C17 . . 6.4(3)
C20 C19 N3 C21 . . 0.5(3)
C20 C19 N3 C17 . . 173.5(2)
C21 N3 C17 C16 . . -94.0(2)
C19 N3 C17 C16 . . 94.0(3)
C21 N3 C17 C18 . . 82.5(3)
C19 N3 C17 C18 . . -89.6(3)
C18 C17 C16 C15 . . -0.1(3)
N3 C17 C16 C15 . . 176.22(19)
C17 C16 C15 C14 . . -1.5(3)
Zn1 O1 C1 O2 . . 8.1(2)
Zn1 O1 C1 C3 . . -172.39(11)
C16 C17 C18 C13 . . 2.0(3)
N3 C17 C18 C13 . . -174.43(17)
Zn1 O3 C2 O4 2_655 . 12.5(3)
Zn1 O3 C2 C5 2_655 . -167.11(11)
O4 C2 C5 C6 . . 15.5(2)
O3 C2 C5 C6 . . -164.86(15)
O4 C2 C5 C4 . . -164.98(16)
O3 C2 C5 C4 . . 14.7(2)
O2 C1 C3 C8 . . -12.1(3)
O1 C1 C3 C8 . . 168.31(16)
O2 C1 C3 C4 . . 169.14(18)
O1 C1 C3 C4 . . -10.4(2)
C8 C3 C4 C5 . . 2.7(2)
C1 C3 C4 C5 . . -178.62(15)
C6 C5 C4 C3 . . -2.2(2)
C2 C5 C4 C3 . . 178.21(15)
C4 C3 C8 C7 . . -0.8(2)
C1 C3 C8 C7 . . -179.55(15)
C4 C5 C6 C7 . . 0.0(2)
C2 C5 C6 C7 . . 179.52(15)
C9 N1 C11 N2 . . 0.68(19)
Zn1 N1 C11 N2 . . -168.85(12)
C9 N1 C11 C12 . . -178.95(19)
Zn1 N1 C11 C12 . . 11.5(3)
C10 N2 C11 N1 . . -0.8(2)
C13 N2 C11 N1 . . 177.48(16)
C10 N2 C11 C12 . . 178.89(19)
C13 N2 C11 C12 . . -2.9(3)
C17 C18 C13 C14 . . -2.3(3)
C17 C18 C13 N2 . . 176.34(16)
C11 N2 C13 C14 . . 89.3(2)
C10 N2 C13 C14 . . -92.7(2)
C11 N2 C13 C18 . . -89.3(2)
C10 N2 C13 C18 . . 88.6(2)
C11 N1 C9 C10 . . -0.4(2)
Zn1 N1 C9 C10 . . 170.53(12)
N1 C9 C10 N2 . . -0.1(2)
C11 N2 C10 C9 . . 0.5(2)
C13 N2 C10 C9 . . -177.75(16)
C18 C13 C14 C15 . . 0.8(3)
N2 C13 C14 C15 . . -177.86(18)
C16 C15 C14 C13 . . 1.2(3)
C3 C8 C7 C6 . . -1.5(3)
C3 C8 C7 N5 . . 177.69(16)
C5 C6 C7 C8 . . 1.9(3)
C5 C6 C7 N5 . . -177.26(15)
O5 N5 C7 C8 . . -168.03(18)
O6 N5 C7 C8 . . 13.9(3)
O5 N5 C7 C6 . . 11.2(3)
O6 N5 C7 C6 . . -166.90(19)
